data_4132227
loop_
_publ_author_name
'Saha, Subhankar'
'Desiraju, Gautam R.'

_publ_section_title
;
 Acid&#x00B7;&#x00B7;&#x00B7;Amide Supramolecular Synthon in Cocrystals:
 From Spectroscopic Detection to Property Engineering.
;
_journal_issue 20
_journal_name_full 'Journal of the American Chemical Society'
_journal_page_first 6361
_journal_page_last 6373
_journal_paper_doi 10.1021/jacs.8b02435
_journal_volume 140
_journal_year 2018
_chemical_formula_sum 'C14 H11 N3 O8'
_chemical_formula_weight 349.26
_space_group_crystal_system monoclinic
_space_group_IT_number 14
_space_group_name_Hall '-P 2ybc'
_space_group_name_H-M_alt 'P 1 21/c 1'
_atom_sites_solution_hydrogens mixed
_audit_creation_method SHELXL-2014
_cell_angle_alpha 90
_cell_angle_beta 115.615(4)
_cell_angle_gamma 90
_cell_formula_units_Z 8
_cell_length_a 13.7006(6)
_cell_length_b 14.0075(5)
_cell_length_c 16.8978(12)
_cell_measurement_reflns_used 4661
_cell_measurement_temperature 150(2)
_cell_measurement_theta_max 28.7930
_cell_measurement_theta_min 2.8400
_cell_volume 2924.2(3)
_computing_cell_refinement
;
CrysAlisPro, Agilent Technologies,
Version 1.171.36.32 (release 02-08-2013 CrysAlis171 .NET)
(compiled Aug  2 2013,16:46:58)
;
_computing_data_collection
;
CrysAlisPro, Agilent Technologies,
Version 1.171.36.32 (release 02-08-2013 CrysAlis171 .NET)
(compiled Aug  2 2013,16:46:58)
;
_computing_data_reduction
;
CrysAlisPro, Agilent Technologies,
Version 1.171.36.32 (release 02-08-2013 CrysAlis171 .NET)
(compiled Aug  2 2013,16:46:58)
;
_computing_structure_refinement 'SHELXL-14 (Sheldrick, 2014)'
_computing_structure_solution 'SHELXL-14 (Sheldrick, 2014)'
_diffrn_ambient_temperature 150(2)
_diffrn_detector_area_resol_mean 8.0419
_diffrn_measured_fraction_theta_full 0.970
_diffrn_measured_fraction_theta_max 0.999
_diffrn_measurement_device_type 'Xcalibur, Eos, Nova'
_diffrn_measurement_method '\w scans'
_diffrn_radiation_type MoK\a
_diffrn_radiation_wavelength 0.71073
_diffrn_reflns_av_R_equivalents 0.0382
_diffrn_reflns_av_unetI/netI 0.0553
_diffrn_reflns_Laue_measured_fraction_full 0.970
_diffrn_reflns_Laue_measured_fraction_max 0.999
_diffrn_reflns_limit_h_max 15
_diffrn_reflns_limit_h_min -16
_diffrn_reflns_limit_k_max 16
_diffrn_reflns_limit_k_min -13
_diffrn_reflns_limit_l_max 20
_diffrn_reflns_limit_l_min -17
_diffrn_reflns_number 11831
_diffrn_reflns_point_group_measured_fraction_full 0.970
_diffrn_reflns_point_group_measured_fraction_max 0.999
_diffrn_reflns_theta_full 25.242
_diffrn_reflns_theta_max 24.997
_diffrn_reflns_theta_min 2.674
_exptl_absorpt_coefficient_mu 0.133
_exptl_absorpt_correction_T_max 1.00000
_exptl_absorpt_correction_T_min 0.86327
_exptl_absorpt_correction_type multi-scan
_exptl_absorpt_process_details 'Jacobson, R. (1998) Private communication'
_exptl_crystal_colour Colourless
_exptl_crystal_density_diffrn 1.587
_exptl_crystal_description Block
_exptl_crystal_F_000 1440
_exptl_crystal_size_max 0.190
_exptl_crystal_size_mid 0.180
_exptl_crystal_size_min 0.150
_refine_diff_density_max 0.293
_refine_diff_density_min -0.340
_refine_diff_density_rms 0.059
_refine_ls_extinction_method none
_refine_ls_goodness_of_fit_ref 1.029
_refine_ls_hydrogen_treatment constr
_refine_ls_matrix_type full
_refine_ls_number_parameters 451
_refine_ls_number_reflns 5144
_refine_ls_number_restraints 0
_refine_ls_restrained_S_all 1.029
_refine_ls_R_factor_all 0.0675
_refine_ls_R_factor_gt 0.0478
_refine_ls_shift/su_max 0.001
_refine_ls_shift/su_mean 0.000
_refine_ls_structure_factor_coef Fsqd
_refine_ls_weighting_details 'w=1/[\s^2^(Fo^2^)+(0.0672P)^2^] where P=(Fo^2^+2Fc^2^)/3'
_refine_ls_weighting_scheme calc
_refine_ls_wR_factor_gt 0.1195
_refine_ls_wR_factor_ref 0.1346
_reflns_Friedel_coverage 0.000
_reflns_number_gt 3776
_reflns_number_total 5144
_reflns_threshold_expression 'I > 2\s(I)'
_cod_data_source_file ja8b02435_si_004.cif
_cod_data_source_block 5F
_cod_original_sg_symbol_H-M 'P 21/c'
_cod_database_code 4132227
_shelx_space_group_comment
;
The symmetry employed for this shelxl refinement is uniquely defined
by the following loop, which should always be used as a source of
symmetry information in preference to the above space-group names.
They are only intended as comments.
;
_shelx_estimated_absorpt_t_min 0.975
_shelx_estimated_absorpt_t_max 0.980
_shelxl_version_number 2014-3

loop_
_space_group_symop_operation_xyz
'x, y, z'
'-x, y+1/2, -z+1/2'
'-x, -y, -z'
'x, -y-1/2, z-1/2'

loop_
_atom_site_label
_atom_site_type_symbol
_atom_site_fract_x
_atom_site_fract_y
_atom_site_fract_z
_atom_site_U_iso_or_equiv
_atom_site_adp_type
_atom_site_occupancy
_atom_site_site_symmetry_order
_atom_site_calc_flag
_atom_site_refinement_flags_posn
_atom_site_refinement_flags_adp
C1 C 0.17711(17) 0.86300(15) 1.07870(14) 0.0123(5) Uani 1 1 d . .
C2 C 0.11115(18) 0.91707(15) 1.00561(14) 0.0145(5) Uani 1 1 d . .
H2 H 0.1154 0.9848 1.0075 0.017 Uiso 1 1 calc R U
C3 C 0.03955(17) 0.87110(15) 0.93043(13) 0.0126(5) Uani 1 1 d . .
H3 H -0.0055 0.9075 0.8805 0.015 Uiso 1 1 calc R U
C4 C 0.03287(17) 0.77163(15) 0.92728(13) 0.0114(5) Uani 1 1 d . .
C5 C 0.09765(17) 0.71859(15) 1.00127(13) 0.0131(5) Uani 1 1 d . .
H5 H 0.0918 0.6510 0.9999 0.016 Uiso 1 1 calc R U
C6 C 0.17036(17) 0.76361(15) 1.07669(14) 0.0129(5) Uani 1 1 d . .
H6 H 0.2152 0.7271 1.1266 0.016 Uiso 1 1 calc R U
C7 C -0.03888(17) 0.71996(15) 0.84646(14) 0.0123(5) Uani 1 1 d . .
C8 C 0.68409(17) 0.71342(15) 0.57590(14) 0.0124(5) Uani 1 1 d . .
C9 C 0.61696(17) 0.65975(15) 0.50280(13) 0.0120(5) Uani 1 1 d . .
H9 H 0.6228 0.5921 0.5035 0.014 Uiso 1 1 calc R U
C10 C 0.54192(17) 0.70624(14) 0.42949(13) 0.0121(5) Uani 1 1 d . .
H10 H 0.4966 0.6703 0.3793 0.014 Uiso 1 1 calc R U
C11 C 0.53217(17) 0.80565(14) 0.42867(14) 0.0116(5) Uani 1 1 d . .
C12 C 0.59740(17) 0.85806(15) 0.50340(13) 0.0125(5) Uani 1 1 d . .
H12 H 0.5892 0.9254 0.5039 0.015 Uiso 1 1 calc R U
C13 C 0.67343(17) 0.81260(14) 0.57635(14) 0.0134(5) Uani 1 1 d . .
H13 H 0.7184 0.8485 0.6267 0.016 Uiso 1 1 calc R U
C14 C 0.45617(17) 0.85808(16) 0.35041(14) 0.0134(5) Uani 1 1 d . .
C15 C 0.68495(17) 0.64743(15) 0.31039(14) 0.0125(5) Uani 1 1 d . .
C16 C 0.70278(17) 0.75161(15) 0.33430(14) 0.0113(5) Uani 1 1 d . .
C17 C 0.78039(16) 0.77342(15) 0.41916(13) 0.0106(5) Uani 1 1 d . .
H17 H 0.8189 0.7241 0.4591 0.013 Uiso 1 1 calc R U
C18 C 0.79970(17) 0.86811(15) 0.44340(14) 0.0123(5) Uani 1 1 d . .
C19 C 0.74688(17) 0.94305(15) 0.38798(14) 0.0137(5) Uani 1 1 d . .
H19 H 0.7625 1.0077 0.4060 0.016 Uiso 1 1 calc R U
C20 C 0.67004(17) 0.91861(15) 0.30484(14) 0.0121(5) Uani 1 1 d . .
C21 C 0.64642(17) 0.82512(14) 0.27698(14) 0.0120(5) Uani 1 1 d . .
H21 H 0.5926 0.8111 0.2197 0.014 Uiso 1 1 calc R U
C22 C 0.18579(17) 0.92616(15) 0.80717(14) 0.0125(5) Uani 1 1 d . .
C23 C 0.20480(17) 0.82306(14) 0.83333(13) 0.0114(5) Uani 1 1 d . .
C24 C 0.14733(17) 0.74889(15) 0.77771(14) 0.0121(5) Uani 1 1 d . .
H24 H 0.0941 0.7617 0.7199 0.015 Uiso 1 1 calc R U
C25 C 0.16953(17) 0.65600(15) 0.80867(14) 0.0119(5) Uani 1 1 d . .
C26 C 0.24538(17) 0.63317(15) 0.89241(14) 0.0130(5) Uani 1 1 d . .
H26 H 0.2596 0.5690 0.9123 0.016 Uiso 1 1 calc R U
C27 C 0.29935(17) 0.70918(15) 0.94544(13) 0.0122(5) Uani 1 1 d . .
C28 C 0.28169(17) 0.80278(14) 0.91804(14) 0.0121(5) Uani 1 1 d . .
H28 H 0.3214 0.8528 0.9564 0.015 Uiso 1 1 calc R U
N1 N 0.88082(15) 0.89075(13) 0.53298(12) 0.0164(4) Uani 1 1 d . .
N2 N 0.60981(15) 0.99581(13) 0.24432(12) 0.0177(5) Uani 1 1 d . .
N3 N 0.37790(15) 0.68823(13) 1.03645(12) 0.0146(4) Uani 1 1 d . .
N4 N 0.10870(15) 0.57699(13) 0.75014(12) 0.0162(4) Uani 1 1 d . .
N5 N 0.59959(15) 0.62371(13) 0.23755(11) 0.0170(4) Uani 1 1 d . .
H5B H 0.5901 0.5583 0.2225 0.020 Uiso 1 1 d R U
H5C H 0.5532 0.6674 0.2089 0.020 Uiso 1 1 d R U
N6 N 0.10068(15) 0.94826(12) 0.73292(12) 0.0177(5) Uani 1 1 d . .
H6A H 0.0835 1.0095 0.7129 0.021 Uiso 1 1 d R U
H6B H 0.0547 0.9021 0.7070 0.021 Uiso 1 1 d R U
O1 O 0.25039(12) 0.90469(10) 1.15416(9) 0.0163(4) Uani 1 1 d . .
H1 H 0.2526 0.9781 1.1535 0.024 Uiso 1 1 d R U
O2 O -0.08764(12) 0.77556(10) 0.77631(9) 0.0186(4) Uani 1 1 d . .
H2A H -0.1318 0.7353 0.7285 0.028 Uiso 1 1 d R U
O3 O -0.05141(12) 0.63343(10) 0.84374(9) 0.0175(4) Uani 1 1 d . .
O4 O 0.76208(12) 0.67231(10) 0.64906(9) 0.0170(4) Uani 1 1 d . .
H4 H 0.7611 0.6104 0.6468 0.026 Uiso 1 1 d R U
O5 O 0.40702(12) 0.80346(10) 0.27972(10) 0.0196(4) Uani 1 1 d . .
H5A H 0.3609 0.8411 0.2358 0.029 Uiso 1 1 d R U
O6 O 0.44008(13) 0.94363(10) 0.34958(10) 0.0208(4) Uani 1 1 d . .
O7 O 0.89999(15) 0.97481(12) 0.55303(10) 0.0320(5) Uani 1 1 d . .
O8 O 0.92438(12) 0.82411(10) 0.58347(10) 0.0195(4) Uani 1 1 d . .
O9 O 0.64156(13) 1.07834(10) 0.26578(10) 0.0214(4) Uani 1 1 d . .
O10 O 0.53170(13) 0.97392(11) 0.17635(11) 0.0278(4) Uani 1 1 d . .
O11 O 0.38891(13) 0.60463(11) 1.06083(10) 0.0221(4) Uani 1 1 d . .
O12 O 0.42793(13) 0.75513(11) 1.08373(10) 0.0206(4) Uani 1 1 d . .
O13 O 0.13879(14) 0.49522(11) 0.77412(10) 0.0236(4) Uani 1 1 d . .
O14 O 0.03040(13) 0.59842(10) 0.68099(10) 0.0219(4) Uani 1 1 d . .
O15 O 0.75124(13) 0.58875(10) 0.35910(10) 0.0198(4) Uani 1 1 d . .
O16 O 0.25065(12) 0.98690(10) 0.85508(10) 0.0185(4) Uani 1 1 d . .

loop_
_atom_site_aniso_label
_atom_site_aniso_U_11
_atom_site_aniso_U_22
_atom_site_aniso_U_33
_atom_site_aniso_U_23
_atom_site_aniso_U_13
_atom_site_aniso_U_12
C1 0.0098(11) 0.0145(12) 0.0120(11) -0.0039(9) 0.0042(10) -0.0018(9)
C2 0.0155(12) 0.0097(12) 0.0152(12) 0.0002(9) 0.0036(10) 0.0009(9)
C3 0.0120(11) 0.0144(12) 0.0093(11) 0.0020(9) 0.0026(10) 0.0013(9)
C4 0.0096(11) 0.0141(12) 0.0106(11) -0.0009(9) 0.0046(10) -0.0005(9)
C5 0.0138(12) 0.0125(12) 0.0128(12) 0.0003(9) 0.0056(10) -0.0002(9)
C6 0.0124(12) 0.0149(12) 0.0113(11) 0.0036(9) 0.0049(10) 0.0031(9)
C7 0.0085(11) 0.0149(13) 0.0147(12) -0.0005(9) 0.0062(10) 0.0016(9)
C8 0.0098(11) 0.0159(12) 0.0107(11) 0.0062(9) 0.0038(10) 0.0028(9)
C9 0.0137(12) 0.0116(11) 0.0115(11) 0.0006(9) 0.0063(10) -0.0003(9)
C10 0.0101(11) 0.0150(12) 0.0102(11) -0.0012(9) 0.0036(10) -0.0013(9)
C11 0.0106(11) 0.0124(12) 0.0134(11) 0.0011(9) 0.0066(10) 0.0003(9)
C12 0.0117(11) 0.0119(12) 0.0147(11) 0.0019(9) 0.0064(10) -0.0005(9)
C13 0.0112(11) 0.0151(12) 0.0116(11) -0.0016(9) 0.0028(10) -0.0018(9)
C14 0.0085(11) 0.0159(13) 0.0153(12) 0.0004(9) 0.0046(10) -0.0018(9)
C15 0.0125(12) 0.0141(12) 0.0117(11) -0.0010(9) 0.0059(10) -0.0011(9)
C16 0.0091(11) 0.0150(12) 0.0110(11) 0.0000(9) 0.0054(10) -0.0008(9)
C17 0.0071(11) 0.0157(12) 0.0100(11) 0.0005(9) 0.0048(9) 0.0010(9)
C18 0.0102(11) 0.0141(12) 0.0129(11) -0.0027(9) 0.0054(10) -0.0011(9)
C19 0.0156(12) 0.0122(12) 0.0175(12) -0.0010(9) 0.0110(10) -0.0002(9)
C20 0.0116(11) 0.0128(12) 0.0123(11) 0.0042(9) 0.0054(10) 0.0032(9)
C21 0.0097(11) 0.0146(12) 0.0113(11) -0.0016(9) 0.0042(10) -0.0013(9)
C22 0.0126(12) 0.0144(12) 0.0122(11) -0.0038(9) 0.0070(10) -0.0017(9)
C23 0.0115(11) 0.0129(12) 0.0128(11) -0.0007(9) 0.0079(10) -0.0011(9)
C24 0.0093(11) 0.0155(12) 0.0115(11) 0.0014(9) 0.0044(10) 0.0001(9)
C25 0.0099(11) 0.0130(12) 0.0139(11) -0.0032(9) 0.0061(10) 0.0002(9)
C26 0.0115(11) 0.0153(12) 0.0142(11) 0.0033(9) 0.0075(10) 0.0031(9)
C27 0.0091(11) 0.0164(12) 0.0093(11) -0.0007(9) 0.0023(9) 0.0017(9)
C28 0.0100(11) 0.0109(12) 0.0154(12) -0.0033(9) 0.0054(10) -0.0024(9)
N1 0.0144(10) 0.0156(11) 0.0159(10) -0.0025(8) 0.0035(9) -0.0008(8)
N2 0.0173(11) 0.0175(12) 0.0190(11) 0.0011(8) 0.0085(9) 0.0031(9)
N3 0.0107(10) 0.0183(11) 0.0140(10) 0.0028(8) 0.0047(8) 0.0016(8)
N4 0.0189(11) 0.0132(11) 0.0168(11) -0.0017(8) 0.0079(9) -0.0011(8)
N5 0.0181(11) 0.0118(10) 0.0144(10) -0.0011(8) 0.0007(9) -0.0001(8)
N6 0.0171(11) 0.0093(10) 0.0185(11) 0.0000(8) -0.0001(9) 0.0002(8)
O1 0.0170(9) 0.0117(8) 0.0109(8) -0.0024(6) -0.0025(7) -0.0011(6)
O2 0.0200(9) 0.0159(9) 0.0115(8) 0.0004(6) -0.0010(7) -0.0015(7)
O3 0.0185(9) 0.0125(9) 0.0170(9) -0.0026(6) 0.0035(7) -0.0022(7)
O4 0.0175(9) 0.0126(8) 0.0120(8) 0.0011(6) -0.0021(7) 0.0005(7)
O5 0.0193(9) 0.0178(9) 0.0117(8) 0.0008(6) -0.0026(7) 0.0036(7)
O6 0.0232(9) 0.0117(9) 0.0184(9) 0.0029(6) 0.0002(8) 0.0019(7)
O7 0.0395(11) 0.0166(10) 0.0212(10) -0.0060(7) -0.0047(9) -0.0048(8)
O8 0.0188(9) 0.0173(9) 0.0169(9) 0.0025(7) 0.0025(7) 0.0028(7)
O9 0.0273(10) 0.0116(9) 0.0237(9) 0.0008(7) 0.0096(8) 0.0013(7)
O10 0.0224(10) 0.0243(10) 0.0205(10) 0.0033(7) -0.0059(8) 0.0004(8)
O11 0.0240(10) 0.0176(9) 0.0183(9) 0.0080(7) 0.0031(8) 0.0000(7)
O12 0.0189(9) 0.0202(9) 0.0149(8) -0.0038(7) 0.0002(7) -0.0029(7)
O13 0.0306(10) 0.0107(9) 0.0246(10) -0.0009(7) 0.0072(8) -0.0001(7)
O14 0.0199(9) 0.0215(9) 0.0167(9) -0.0033(7) 0.0007(8) -0.0031(7)
O15 0.0204(9) 0.0113(8) 0.0188(9) 0.0004(7) 0.0002(8) 0.0030(7)
O16 0.0191(9) 0.0130(8) 0.0168(9) -0.0038(7) 0.0014(7) -0.0036(7)

loop_
_atom_type_symbol
_atom_type_description
_atom_type_scat_dispersion_real
_atom_type_scat_dispersion_imag
_atom_type_scat_source
C C 0.0033 0.0016 'International Tables Vol C Tables 4.2.6.8 and 6.1.1.4'
H H 0.0000 0.0000 'International Tables Vol C Tables 4.2.6.8 and 6.1.1.4'
N N 0.0061 0.0033 'International Tables Vol C Tables 4.2.6.8 and 6.1.1.4'
O O 0.0106 0.0060 'International Tables Vol C Tables 4.2.6.8 and 6.1.1.4'

loop_
_geom_angle_atom_site_label_1
_geom_angle_atom_site_label_2
_geom_angle_atom_site_label_3
_geom_angle
O1 C1 C6 117.61(19)
O1 C1 C2 121.79(18)
C6 C1 C2 120.60(19)
C3 C2 C1 119.4(2)
C3 C2 H2 120.3
C1 C2 H2 120.3
C2 C3 C4 120.57(19)
C2 C3 H3 119.7
C4 C3 H3 119.7
C3 C4 C5 119.47(19)
C3 C4 C7 121.96(18)
C5 C4 C7 118.55(19)
C6 C5 C4 120.6(2)
C6 C5 H5 119.7
C4 C5 H5 119.7
C5 C6 C1 119.40(19)
C5 C6 H6 120.3
C1 C6 H6 120.3
O3 C7 O2 122.57(19)
O3 C7 C4 123.06(19)
O2 C7 C4 114.36(18)
O4 C8 C13 117.24(19)
O4 C8 C9 122.15(18)
C13 C8 C9 120.60(19)
C10 C9 C8 119.23(19)
C10 C9 H9 120.4
C8 C9 H9 120.4
C9 C10 C11 120.55(19)
C9 C10 H10 119.7
C11 C10 H10 119.7
C10 C11 C12 119.52(19)
C10 C11 C14 122.10(19)
C12 C11 C14 118.37(18)
C13 C12 C11 120.38(19)
C13 C12 H12 119.8
C11 C12 H12 119.8
C12 C13 C8 119.7(2)
C12 C13 H13 120.2
C8 C13 H13 120.2
O6 C14 O5 122.47(19)
O6 C14 C11 123.63(19)
O5 C14 C11 113.90(18)
O15 C15 N5 123.5(2)
O15 C15 C16 118.55(19)
N5 C15 C16 117.96(19)
C21 C16 C17 119.79(19)
C21 C16 C15 123.50(19)
C17 C16 C15 116.71(18)
C18 C17 C16 118.49(19)
C18 C17 H17 120.8
C16 C17 H17 120.8
C17 C18 C19 123.4(2)
C17 C18 N1 118.33(19)
C19 C18 N1 118.23(18)
C20 C19 C18 116.38(19)
C20 C19 H19 121.8
C18 C19 H19 121.8
C21 C20 C19 122.9(2)
C21 C20 N2 118.76(19)
C19 C20 N2 118.35(18)
C20 C21 C16 119.0(2)
C20 C21 H21 120.5
C16 C21 H21 120.5
O16 C22 N6 122.9(2)
O16 C22 C23 118.86(19)
N6 C22 C23 118.19(19)
C28 C23 C24 119.82(19)
C28 C23 C22 117.24(18)
C24 C23 C22 122.92(19)
C25 C24 C23 118.5(2)
C25 C24 H24 120.7
C23 C24 H24 120.7
C26 C25 C24 123.3(2)
C26 C25 N4 117.92(19)
C24 C25 N4 118.82(19)
C27 C26 C25 116.09(19)
C27 C26 H26 122.0
C25 C26 H26 122.0
C28 C27 C26 123.3(2)
C28 C27 N3 118.87(18)
C26 C27 N3 117.84(18)
C27 C28 C23 119.03(19)
C27 C28 H28 120.5
C23 C28 H28 120.5
O7 N1 O8 123.83(19)
O7 N1 C18 117.93(18)
O8 N1 C18 118.23(17)
O10 N2 O9 124.43(19)
O10 N2 C20 117.93(18)
O9 N2 C20 117.63(18)
O11 N3 O12 123.72(18)
O11 N3 C27 117.87(17)
O12 N3 C27 118.41(17)
O13 N4 O14 124.82(18)
O13 N4 C25 117.84(18)
O14 N4 C25 117.34(17)
C15 N5 H5B 117.3
C15 N5 H5C 118.9
H5B N5 H5C 123.6
C22 N6 H6A 123.2
C22 N6 H6B 116.7
H6A N6 H6B 119.5
C1 O1 H1 115.5
C7 O2 H2A 107.3
C8 O4 H4 113.0
C14 O5 H5A 107.6

loop_
_geom_bond_atom_site_label_1
_geom_bond_atom_site_label_2
_geom_bond_distance
C1 O1 1.367(2)
C1 C6 1.395(3)
C1 C2 1.397(3)
C2 C3 1.383(3)
C2 H2 0.9500
C3 C4 1.396(3)
C3 H3 0.9500
C4 C5 1.394(3)
C4 C7 1.481(3)
C5 C6 1.384(3)
C5 H5 0.9500
C6 H6 0.9500
C7 O3 1.222(2)
C7 O2 1.332(2)
C8 O4 1.364(2)
C8 C13 1.397(3)
C8 C9 1.398(3)
C9 C10 1.384(3)
C9 H9 0.9500
C10 C11 1.398(3)
C10 H10 0.9500
C11 C12 1.399(3)
C11 C14 1.477(3)
C12 C13 1.378(3)
C12 H12 0.9500
C13 H13 0.9500
C14 O6 1.217(2)
C14 O5 1.330(2)
C15 O15 1.237(2)
C15 N5 1.322(3)
C15 C16 1.506(3)
C16 C21 1.396(3)
C16 C17 1.401(3)
C17 C18 1.380(3)
C17 H17 0.9500
C18 C19 1.385(3)
C18 N1 1.474(3)
C19 C20 1.386(3)
C19 H19 0.9500
C20 C21 1.382(3)
C20 N2 1.472(3)
C21 H21 0.9500
C22 O16 1.244(2)
C22 N6 1.328(3)
C22 C23 1.500(3)
C23 C28 1.391(3)
C23 C24 1.394(3)
C24 C25 1.386(3)
C24 H24 0.9500
C25 C26 1.383(3)
C25 N4 1.478(3)
C26 C27 1.382(3)
C26 H26 0.9500
C27 C28 1.376(3)
C27 N3 1.476(3)
C28 H28 0.9500
N1 O7 1.222(2)
N1 O8 1.231(2)
N2 O10 1.223(2)
N2 O9 1.233(2)
N3 O11 1.229(2)
N3 O12 1.230(2)
N4 O13 1.225(2)
N4 O14 1.234(2)
N5 H5B 0.9454
N5 H5C 0.8643
N6 H6A 0.9148
N6 H6B 0.8765
O1 H1 1.0286
O2 H2A 0.9556
O4 H4 0.8682
O5 H5A 0.9075

loop_
_geom_torsion_atom_site_label_1
_geom_torsion_atom_site_label_2
_geom_torsion_atom_site_label_3
_geom_torsion_atom_site_label_4
_geom_torsion
O1 C1 C2 C3 179.00(19)
C6 C1 C2 C3 -0.7(3)
C1 C2 C3 C4 0.1(3)
C2 C3 C4 C5 1.2(3)
C2 C3 C4 C7 -176.9(2)
C3 C4 C5 C6 -1.8(3)
C7 C4 C5 C6 176.36(19)
C4 C5 C6 C1 1.1(3)
O1 C1 C6 C5 -179.59(18)
C2 C1 C6 C5 0.2(3)
C3 C4 C7 O3 -175.1(2)
C5 C4 C7 O3 6.9(3)
C3 C4 C7 O2 5.9(3)
C5 C4 C7 O2 -172.19(19)
O4 C8 C9 C10 -177.78(19)
C13 C8 C9 C10 2.1(3)
C8 C9 C10 C11 -0.8(3)
C9 C10 C11 C12 -1.4(3)
C9 C10 C11 C14 177.46(19)
C10 C11 C12 C13 2.2(3)
C14 C11 C12 C13 -176.62(19)
C11 C12 C13 C8 -1.0(3)
O4 C8 C13 C12 178.66(19)
C9 C8 C13 C12 -1.2(3)
C10 C11 C14 O6 174.5(2)
C12 C11 C14 O6 -6.7(3)
C10 C11 C14 O5 -6.3(3)
C12 C11 C14 O5 172.57(18)
O15 C15 C16 C21 167.3(2)
N5 C15 C16 C21 -11.9(3)
O15 C15 C16 C17 -12.9(3)
N5 C15 C16 C17 167.91(19)
C21 C16 C17 C18 -0.7(3)
C15 C16 C17 C18 179.52(18)
C16 C17 C18 C19 -0.5(3)
C16 C17 C18 N1 179.53(18)
C17 C18 C19 C20 1.0(3)
N1 C18 C19 C20 -179.01(18)
C18 C19 C20 C21 -0.4(3)
C18 C19 C20 N2 178.50(18)
C19 C20 C21 C16 -0.7(3)
N2 C20 C21 C16 -179.58(18)
C17 C16 C21 C20 1.2(3)
C15 C16 C21 C20 -178.98(19)
O16 C22 C23 C28 12.2(3)
N6 C22 C23 C28 -168.58(19)
O16 C22 C23 C24 -169.5(2)
N6 C22 C23 C24 9.7(3)
C28 C23 C24 C25 -0.6(3)
C22 C23 C24 C25 -178.80(19)
C23 C24 C25 C26 0.5(3)
C23 C24 C25 N4 179.84(18)
C24 C25 C26 C27 0.2(3)
N4 C25 C26 C27 -179.11(18)
C25 C26 C27 C28 -1.0(3)
C25 C26 C27 N3 177.65(18)
C26 C27 C28 C23 1.0(3)
N3 C27 C28 C23 -177.64(18)
C24 C23 C28 C27 -0.2(3)
C22 C23 C28 C27 178.19(19)
C17 C18 N1 O7 177.69(19)
C19 C18 N1 O7 -2.3(3)
C17 C18 N1 O8 -3.1(3)
C19 C18 N1 O8 176.91(19)
C21 C20 N2 O10 9.5(3)
C19 C20 N2 O10 -169.4(2)
C21 C20 N2 O9 -170.64(18)
C19 C20 N2 O9 10.4(3)
C28 C27 N3 O11 176.76(19)
C26 C27 N3 O11 -1.9(3)
C28 C27 N3 O12 -2.7(3)
C26 C27 N3 O12 178.63(19)
C26 C25 N4 O13 -10.0(3)
C24 C25 N4 O13 170.71(19)
C26 C25 N4 O14 169.26(19)
C24 C25 N4 O14 -10.1(3)
